data_1548696
loop_
_publ_author_name
'Chan, Tek Long'
'Xie, Zuowei'

_publ_section_title
;
 Synthesis, structure and aromaticity of carborane-fused carbo- and
 heterocycles.
;
_journal_issue 8
_journal_name_full 'Chemical science'
_journal_page_first 2284
_journal_page_last 2289
_journal_paper_doi 10.1039/c7sc04722c
_journal_volume 9
_journal_year 2018
_chemical_formula_sum 'C12 H20 B10'
_chemical_formula_weight 272.38
_space_group_crystal_system monoclinic
_space_group_IT_number 14
_space_group_name_Hall '-P 2yn'
_space_group_name_H-M_alt 'P 1 21/n 1'
_symmetry_space_group_name_Hall '-P 2yn'
_symmetry_space_group_name_H-M 'P 1 21/n 1'
_atom_sites_solution_hydrogens geom
_audit_creation_method SHELXL-2014/6
_audit_update_record
;
2017-10-31 deposited with the CCDC.
2018-01-16 downloaded from the CCDC.
;
_cell_angle_alpha 90
_cell_angle_beta 96.919(5)
_cell_angle_gamma 90
_cell_formula_units_Z 4
_cell_length_a 10.039(3)
_cell_length_b 14.627(4)
_cell_length_c 11.432(3)
_cell_measurement_reflns_used 1017
_cell_measurement_temperature 293(2)
_cell_measurement_theta_max 25.29
_cell_measurement_theta_min 2.27
_cell_volume 1666.5(8)
_computing_cell_refinement 'BRUKRER SMART CCD DIFFRACTOMETER'
_computing_data_collection 'BRUKRER SMART CCD DIFFRACTOMETER'
_computing_data_reduction 'BRUKRER SMART CCD DIFFRACTOMETER'
_computing_molecular_graphics 'BRUKER SHELXTL'
_computing_publication_material 'BRUKER SHELXTL'
_computing_structure_refinement 'SHELXL-2014/6 (Sheldrick, 2014)'
_diffrn_ambient_temperature 293(2)
_diffrn_measured_fraction_theta_full 1.000
_diffrn_measured_fraction_theta_max 1.000
_diffrn_measurement_device_type 'BRUKRER SMART CCD DIFFRACTOMETER'
_diffrn_measurement_method 'OMEGA SCAN'
_diffrn_radiation_type MoK\a
_diffrn_radiation_wavelength 0.71073
_diffrn_reflns_av_R_equivalents 0.0415
_diffrn_reflns_av_unetI/netI 0.0425
_diffrn_reflns_Laue_measured_fraction_full 1.000
_diffrn_reflns_Laue_measured_fraction_max 1.000
_diffrn_reflns_limit_h_max 12
_diffrn_reflns_limit_h_min -11
_diffrn_reflns_limit_k_max 15
_diffrn_reflns_limit_k_min -17
_diffrn_reflns_limit_l_max 13
_diffrn_reflns_limit_l_min -13
_diffrn_reflns_number 9036
_diffrn_reflns_point_group_measured_fraction_full 1.000
_diffrn_reflns_point_group_measured_fraction_max 1.000
_diffrn_reflns_theta_full 25.242
_diffrn_reflns_theta_max 25.246
_diffrn_reflns_theta_min 2.271
_exptl_absorpt_coefficient_mu 0.052
_exptl_absorpt_correction_T_max 1.000
_exptl_absorpt_correction_T_min 0.120388
_exptl_absorpt_correction_type multi-scan
_exptl_crystal_colour colourless
_exptl_crystal_density_diffrn 1.086
_exptl_crystal_description block
_exptl_crystal_F_000 568
_exptl_crystal_size_max 0.500
_exptl_crystal_size_mid 0.500
_exptl_crystal_size_min 0.400
_refine_diff_density_max 0.213
_refine_diff_density_min -0.360
_refine_diff_density_rms 0.059
_refine_ls_extinction_method none
_refine_ls_goodness_of_fit_ref 1.020
_refine_ls_hydrogen_treatment constr
_refine_ls_matrix_type full
_refine_ls_number_parameters 199
_refine_ls_number_reflns 3016
_refine_ls_number_restraints 0
_refine_ls_restrained_S_all 1.020
_refine_ls_R_factor_all 0.0879
_refine_ls_R_factor_gt 0.0629
_refine_ls_shift/su_max 0.000
_refine_ls_shift/su_mean 0.000
_refine_ls_structure_factor_coef Fsqd
_refine_ls_weighting_details 'w=1/[\s^2^(Fo^2^)+(0.1085P)^2^+0.3984P] where P=(Fo^2^+2Fc^2^)/3'
_refine_ls_weighting_scheme calc
_refine_ls_wR_factor_gt 0.1704
_refine_ls_wR_factor_ref 0.1971
_reflns_Friedel_coverage 0.000
_reflns_number_gt 2107
_reflns_number_total 3016
_reflns_threshold_expression 'I > 2\s(I)'
_cod_data_source_file c7sc04722c2.cif
_cod_data_source_block 2
_cod_depositor_comments 'Adding full bibliography for 1548696--1548701.cif.'
_cod_original_cell_volume 1666.4(9)
_cod_database_code 1548696
_shelx_space_group_comment
;
The symmetry employed for this shelxl refinement is uniquely defined
by the following loop, which should always be used as a source of
symmetry information in preference to the above space-group names.
They are only intended as comments.
;
_shelx_estimated_absorpt_t_min 0.974
_shelx_estimated_absorpt_t_max 0.980
_shelxl_version_number 2014/6

loop_
_space_group_symop_operation_xyz
'x, y, z'
'-x+1/2, y+1/2, -z+1/2'
'-x, -y, -z'
'x-1/2, -y-1/2, z-1/2'

loop_
_atom_site_label
_atom_site_type_symbol
_atom_site_fract_x
_atom_site_fract_y
_atom_site_fract_z
_atom_site_U_iso_or_equiv
_atom_site_adp_type
_atom_site_occupancy
_atom_site_site_symmetry_order
_atom_site_calc_flag
_atom_site_refinement_flags_posn
_atom_site_refinement_flags_adp
C1 C 0.6127(2) 0.29390(15) 0.39411(19) 0.0521(6) Uani 1 1 d . .
C2 C 0.71594(19) 0.20767(14) 0.40253(16) 0.0437(5) Uani 1 1 d . .
C3 C 0.6311(2) 0.12303(14) 0.42396(18) 0.0484(5) Uani 1 1 d . .
H3A H 0.6246 0.0853 0.3526 0.058 Uiso 1 1 calc R U
C4 C 0.4948(2) 0.16285(17) 0.4327(2) 0.0622(6) Uani 1 1 d . .
H4A H 0.4229 0.1267 0.4486 0.075 Uiso 1 1 calc R U
C5 C 0.4824(2) 0.25220(17) 0.4165(2) 0.0627(7) Uani 1 1 d . .
C11 C 0.3595(3) 0.3101(2) 0.4174(4) 0.1116(13) Uani 1 1 d . .
H11A H 0.3812 0.3727 0.4031 0.167 Uiso 1 1 calc R U
H11B H 0.2914 0.2895 0.3570 0.167 Uiso 1 1 calc R U
H11C H 0.3270 0.3052 0.4928 0.167 Uiso 1 1 calc R U
C12 C 0.69047(19) 0.06395(13) 0.52669(18) 0.0450(5) Uani 1 1 d . .
C13 C 0.7942(2) 0.00463(14) 0.5112(2) 0.0539(6) Uani 1 1 d . .
H13A H 0.8265 0.0015 0.4384 0.065 Uiso 1 1 calc R U
C14 C 0.8500(2) -0.04965(16) 0.6020(2) 0.0659(7) Uani 1 1 d . .
H14A H 0.9202 -0.0889 0.5907 0.079 Uiso 1 1 calc R U
C15 C 0.8025(3) -0.04626(17) 0.7096(2) 0.0691(7) Uani 1 1 d . .
H15A H 0.8403 -0.0831 0.7711 0.083 Uiso 1 1 calc R U
C16 C 0.6993(3) 0.01150(17) 0.7259(2) 0.0681(7) Uani 1 1 d . .
H16A H 0.6666 0.0137 0.7986 0.082 Uiso 1 1 calc R U
C17 C 0.6435(2) 0.06657(15) 0.6350(2) 0.0564(6) Uani 1 1 d . .
H17A H 0.5735 0.1058 0.6469 0.068 Uiso 1 1 calc R U
B3 B 0.6667(3) 0.2539(2) 0.2650(2) 0.0626(7) Uani 1 1 d . .
H3 H 0.6032 0.2195 0.1931 0.075 Uiso 1 1 calc R U
B4 B 0.6511(3) 0.3716(2) 0.2926(3) 0.0715(9) Uani 1 1 d . .
H4 H 0.5771 0.4142 0.2388 0.086 Uiso 1 1 calc R U
B5 B 0.6897(3) 0.39137(19) 0.4462(3) 0.0686(8) Uani 1 1 d . .
H5 H 0.6408 0.4465 0.4907 0.082 Uiso 1 1 calc R U
B6 B 0.7307(3) 0.28544(16) 0.5169(2) 0.0508(6) Uani 1 1 d . .
H6 H 0.7089 0.2713 0.6072 0.061 Uiso 1 1 calc R U
B7 B 0.8336(3) 0.2194(2) 0.3082(2) 0.0651(8) Uani 1 1 d . .
H7 H 0.8793 0.1624 0.2646 0.078 Uiso 1 1 calc R U
B8 B 0.7959(3) 0.3266(3) 0.2381(3) 0.0785(10) Uani 1 1 d . .
H8 H 0.8183 0.3403 0.1479 0.094 Uiso 1 1 calc R U
B9 B 0.8115(3) 0.4116(2) 0.3486(3) 0.0829(10) Uani 1 1 d . .
H9 H 0.8442 0.4813 0.3297 0.099 Uiso 1 1 calc R U
B10 B 0.8597(3) 0.3588(2) 0.4868(3) 0.0717(9) Uani 1 1 d . .
H10 H 0.9237 0.3939 0.5579 0.086 Uiso 1 1 calc R U
B11 B 0.8727(2) 0.23938(18) 0.4622(2) 0.0539(6) Uani 1 1 d . .
H11 H 0.9433 0.1951 0.5172 0.065 Uiso 1 1 calc R U
B12 B 0.9245(3) 0.3188(2) 0.3595(3) 0.0798(10) Uani 1 1 d . .
H12 H 1.0310 0.3277 0.3482 0.096 Uiso 1 1 calc R U

loop_
_atom_site_aniso_label
_atom_site_aniso_U_11
_atom_site_aniso_U_22
_atom_site_aniso_U_33
_atom_site_aniso_U_23
_atom_site_aniso_U_13
_atom_site_aniso_U_12
C1 0.0468(12) 0.0503(13) 0.0582(13) 0.0121(10) 0.0023(9) 0.0075(9)
C2 0.0427(11) 0.0474(12) 0.0404(10) 0.0039(9) 0.0023(8) 0.0044(8)
C3 0.0479(11) 0.0459(12) 0.0501(12) -0.0040(9) 0.0002(9) -0.0028(9)
C4 0.0408(12) 0.0630(15) 0.0806(16) 0.0144(12) -0.0024(10) -0.0059(10)
C5 0.0423(13) 0.0659(16) 0.0790(16) 0.0176(13) 0.0034(10) 0.0082(10)
C11 0.0573(17) 0.108(3) 0.172(4) 0.053(2) 0.0257(19) 0.0325(16)
C12 0.0466(11) 0.0348(10) 0.0538(12) -0.0034(9) 0.0065(9) -0.0025(8)
C13 0.0533(13) 0.0458(12) 0.0647(13) -0.0039(10) 0.0148(10) 0.0016(10)
C14 0.0542(13) 0.0505(14) 0.0915(19) 0.0070(13) 0.0030(12) 0.0085(11)
C15 0.0780(17) 0.0535(14) 0.0715(17) 0.0137(12) -0.0087(13) -0.0019(12)
C16 0.0935(19) 0.0556(14) 0.0570(14) 0.0033(12) 0.0164(12) -0.0033(13)
C17 0.0619(13) 0.0475(12) 0.0622(14) -0.0014(11) 0.0170(11) 0.0047(10)
B3 0.0649(17) 0.0780(19) 0.0434(14) 0.0121(13) -0.0001(11) 0.0073(14)
B4 0.0663(18) 0.0707(19) 0.0758(19) 0.0318(16) 0.0007(14) 0.0042(14)
B5 0.0795(19) 0.0409(14) 0.084(2) 0.0123(14) 0.0058(15) 0.0020(13)
B6 0.0586(15) 0.0446(13) 0.0474(13) 0.0003(11) -0.0004(11) 0.0032(11)
B7 0.0591(16) 0.086(2) 0.0528(15) 0.0127(14) 0.0162(12) 0.0105(14)
B8 0.0721(19) 0.099(2) 0.0670(18) 0.0346(18) 0.0172(15) 0.0047(17)
B9 0.0739(19) 0.068(2) 0.105(3) 0.0374(19) 0.0054(17) -0.0113(16)
B10 0.0717(19) 0.0542(17) 0.084(2) 0.0117(15) -0.0109(15) -0.0156(14)
B11 0.0422(13) 0.0593(16) 0.0590(15) 0.0108(12) 0.0009(11) -0.0018(11)
B12 0.0556(17) 0.090(2) 0.094(2) 0.0371(19) 0.0102(15) -0.0101(15)

loop_
_atom_type_symbol
_atom_type_description
_atom_type_scat_dispersion_real
_atom_type_scat_dispersion_imag
_atom_type_scat_source
C C 0.0033 0.0016 'International Tables Vol C Tables 4.2.6.8 and 6.1.1.4'
H H 0.0000 0.0000 'International Tables Vol C Tables 4.2.6.8 and 6.1.1.4'
B B 0.0013 0.0007 'International Tables Vol C Tables 4.2.6.8 and 6.1.1.4'

loop_
_geom_angle_atom_site_label_1
_geom_angle_atom_site_label_2
_geom_angle_atom_site_label_3
_geom_angle
C5 C1 C2 103.77(17)
C5 C1 B5 130.9(2)
C2 C1 B5 111.76(17)
C5 C1 B4 131.69(19)
C2 C1 B4 111.28(18)
B5 C1 B4 63.01(17)
C5 C1 B6 111.12(18)
C2 C1 B6 61.80(12)
B5 C1 B6 62.37(15)
B4 C1 B6 114.33(19)
C5 C1 B3 112.2(2)
C2 C1 B3 61.76(13)
B5 C1 B3 113.96(19)
B4 C1 B3 61.65(17)
B6 C1 B3 114.38(17)
C3 C2 C1 105.80(15)
C3 C2 B7 128.45(19)
C1 C2 B7 111.72(17)
C3 C2 B11 131.12(17)
C1 C2 B11 111.34(17)
B7 C2 B11 63.12(15)
C3 C2 B6 114.11(16)
C1 C2 B6 61.98(13)
B7 C2 B6 114.25(18)
B11 C2 B6 61.69(14)
C3 C2 B3 110.91(17)
C1 C2 B3 62.14(14)
B7 C2 B3 61.84(15)
B11 C2 B3 114.03(17)
B6 C2 B3 114.84(17)
C4 C3 C12 116.39(18)
C4 C3 C2 102.98(17)
C12 C3 C2 114.04(16)
C5 C4 C3 116.4(2)
C4 C5 C1 111.00(19)
C4 C5 C11 128.3(2)
C1 C5 C11 120.7(2)
C17 C12 C13 118.5(2)
C17 C12 C3 122.25(18)
C13 C12 C3 119.24(19)
C14 C13 C12 120.7(2)
C13 C14 C15 120.2(2)
C16 C15 C14 119.7(2)
C15 C16 C17 120.2(2)
C12 C17 C16 120.6(2)
C2 B3 B8 105.29(19)
C2 B3 C1 56.10(12)
B8 B3 C1 105.2(2)
C2 B3 B4 103.99(19)
B8 B3 B4 61.12(19)
C1 B3 B4 58.26(15)
C2 B3 B7 58.36(13)
B8 B3 B7 61.23(18)
C1 B3 B7 104.06(18)
B4 B3 B7 109.4(2)
C1 B4 B9 104.3(2)
C1 B4 B3 60.09(15)
B9 B4 B3 107.0(2)
C1 B4 B5 58.33(15)
B9 B4 B5 60.34(18)
B3 B4 B5 108.84(19)
C1 B4 B8 104.7(2)
B9 B4 B8 60.0(2)
B3 B4 B8 58.65(18)
B5 B4 B8 108.5(2)
C1 B5 B6 59.75(13)
C1 B5 B4 58.66(16)
B6 B5 B4 108.6(2)
C1 B5 B9 103.9(2)
B6 B5 B9 107.0(2)
B4 B5 B9 59.42(18)
C1 B5 B10 104.43(19)
B6 B5 B10 58.94(15)
B4 B5 B10 107.6(2)
B9 B5 B10 59.83(18)
C2 B6 C1 56.22(12)
C2 B6 B10 104.71(19)
C1 B6 B10 104.36(18)
C2 B6 B11 58.51(13)
C1 B6 B11 104.16(17)
B10 B6 B11 60.91(16)
C2 B6 B5 103.66(18)
C1 B6 B5 57.88(15)
B10 B6 B5 60.71(16)
B11 B6 B5 109.1(2)
C2 B7 B3 59.80(14)
C2 B7 B12 103.9(2)
B3 B7 B12 106.9(2)
C2 B7 B8 104.3(2)
B3 B7 B8 58.54(17)
B12 B7 B8 60.09(19)
C2 B7 B11 58.46(13)
B3 B7 B11 108.56(19)
B12 B7 B11 59.77(17)
B8 B7 B11 108.1(2)
B3 B8 B9 108.0(2)
B3 B8 B4 60.23(17)
B9 B8 B4 59.58(19)
B3 B8 B7 60.23(17)
B9 B8 B7 107.6(2)
B4 B8 B7 107.9(2)
B3 B8 B12 108.1(2)
B9 B8 B12 59.6(2)
B4 B8 B12 107.3(2)
B7 B8 B12 59.91(18)
B4 B9 B12 108.8(2)
B4 B9 B8 60.46(19)
B12 B9 B8 60.6(2)
B4 B9 B10 108.6(2)
B12 B9 B10 59.82(19)
B8 B9 B10 108.7(2)
B4 B9 B5 60.24(18)
B12 B9 B5 108.2(2)
B8 B9 B5 108.8(2)
B10 B9 B5 60.16(18)
B6 B10 B12 108.3(2)
B6 B10 B9 108.3(2)
B12 B10 B9 59.81(19)
B6 B10 B11 59.83(14)
B12 B10 B11 60.14(17)
B9 B10 B11 107.7(2)
B6 B10 B5 60.36(15)
B12 B10 B5 108.1(2)
B9 B10 B5 60.01(18)
B11 B10 B5 107.94(19)
C2 B11 B6 59.81(13)
C2 B11 B12 104.08(18)
B6 B11 B12 107.4(2)
C2 B11 B10 104.44(18)
B6 B11 B10 59.26(16)
B12 B11 B10 59.56(19)
C2 B11 B7 58.42(14)
B6 B11 B7 108.83(17)
B12 B11 B7 60.01(18)
B10 B11 B7 107.8(2)
B9 B12 B10 60.36(19)
B9 B12 B11 108.3(2)
B10 B12 B11 60.30(17)
B9 B12 B7 107.8(2)
B10 B12 B7 108.6(2)
B11 B12 B7 60.21(16)
B9 B12 B8 59.8(2)
B10 B12 B8 108.5(2)
B11 B12 B8 108.3(2)
B7 B12 B8 60.00(19)

loop_
_geom_bond_atom_site_label_1
_geom_bond_atom_site_label_2
_geom_bond_distance
C1 C5 1.493(3)
C1 C2 1.628(3)
C1 B5 1.695(4)
C1 B4 1.701(3)
C1 B6 1.729(3)
C1 B3 1.734(4)
C2 C3 1.539(3)
C2 B7 1.702(3)
C2 B11 1.703(3)
C2 B6 1.726(3)
C2 B3 1.728(3)
C3 C4 1.502(3)
C3 C12 1.521(3)
C4 C5 1.324(3)
C5 C11 1.498(3)
C12 C17 1.377(3)
C12 C13 1.383(3)
C13 C14 1.372(3)
C14 C15 1.372(4)
C15 C16 1.367(3)
C16 C17 1.380(3)
B3 B8 1.732(4)
B3 B4 1.760(5)
B3 B7 1.762(4)
B4 B9 1.760(4)
B4 B5 1.775(4)
B4 B8 1.776(5)
B5 B6 1.773(4)
B5 B9 1.777(5)
B5 B10 1.779(4)
B6 B10 1.748(4)
B6 B11 1.758(4)
B7 B12 1.778(5)
B7 B8 1.780(5)
B7 B11 1.782(4)
B8 B9 1.767(6)
B8 B12 1.781(5)
B9 B12 1.764(5)
B9 B10 1.773(4)
B10 B12 1.764(5)
B10 B11 1.777(4)
B11 B12 1.774(4)
